data_7118602
loop_
_publ_author_name
'Itazaki, Masumi'
'Katsube, Shinya'
'Kamitani, Masahiro'
'Nakazawa, Hiroshi'

_publ_section_title
;
 Synthesis of vinylphosphines and unsymmetric diphosphines: iron-catalyzed
 selective hydrophosphination reaction of alkynes and vinylphosphines with
 secondary phosphines.
;
_journal_issue 15
_journal_name_full 'Chemical communications (Cambridge, England)'
_journal_page_first 3163
_journal_page_last 3166
_journal_paper_doi 10.1039/c5cc10185a
_journal_volume 52
_journal_year 2016
_chemical_formula_moiety 'C22 H22 N P'
_chemical_formula_sum 'C22 H22 N P'
_chemical_formula_weight 331.38
_space_group_IT_number 14
_symmetry_cell_setting monoclinic
_symmetry_Int_Tables_number 14
_symmetry_space_group_name_Hall '-P 2yn'
_symmetry_space_group_name_H-M 'P 1 21/n 1'
_audit_update_record
;
2015-12-10 deposited with the CCDC.
2016-01-14 downloaded from the CCDC.
;
_cell_angle_alpha 90.00
_cell_angle_beta 97.672(4)
_cell_angle_gamma 90.00
_cell_formula_units_Z 4
_cell_length_a 13.7817(11)
_cell_length_b 5.8294(4)
_cell_length_c 22.8279(17)
_cell_measurement_reflns_used 3531
_cell_measurement_temperature 200(2)
_cell_measurement_theta_max 27.4662
_cell_measurement_theta_min 2.1791
_cell_volume 1817.6(2)
_computing_cell_refinement 'CrystalClear (Rigaku Inc., 2007)'
_computing_data_collection 'CrystalClear (Rigaku Inc., 2007)'
_computing_data_reduction 'CrystalClear (Rigaku Inc., 2007)'
_computing_molecular_graphics 'Ortep-3 for Windows (Farrugia, 1997)'
_computing_publication_material SHELXL97
_computing_structure_refinement 'SHELXL-97 (Sheldrick, 1997)'
_computing_structure_solution 'SIR97 (Altomare <i>et al.</i>,  1999)'
_diffrn_ambient_temperature 200(2)
_diffrn_detector_area_resol_mean 7.32
_diffrn_measured_fraction_theta_full 0.981
_diffrn_measured_fraction_theta_max 0.981
_diffrn_measurement_details
;
scan:
    Number of images: 600
               Slice: -80.0000 - 100.0000
         Image width: 0.3000
            Exp time: 8.0000
       Rotation axis: Phi
               Omega: 0.0000
                 Chi: 0.0000
                 Phi: 0.0000
                 XTD: 55.0914
              2theta: 24.9470
scan:
    Number of images: 200
               Slice: -15.0000 - 45.0000
         Image width: 0.3000
            Exp time: 8.0000
       Rotation axis: Omega
               Omega: 0.0000
                 Chi: 90.0000
                 Phi: 0.0000
                 XTD: 55.0914
              2theta: 24.9470
scan:
    Number of images: 200
               Slice: -15.0000 - 45.0000
         Image width: 0.3000
            Exp time: 8.0000
       Rotation axis: Omega
               Omega: 0.0000
                 Chi: 90.0000
                 Phi: 90.0000
                 XTD: 55.0914
              2theta: 24.9470
scan:
    Number of images: 200
               Slice: -15.0000 - 45.0000
         Image width: 0.3000
            Exp time: 8.0000
       Rotation axis: Omega
               Omega: 0.0000
                 Chi: 90.0000
                 Phi: 180.0000
                 XTD: 55.0914
              2theta: 24.9470
scan:
    Number of images: 200
               Slice: -15.0000 - 45.0000
         Image width: 0.3000
            Exp time: 8.0000
       Rotation axis: Omega
               Omega: 0.0000
                 Chi: 90.0000
                 Phi: 270.0000
                 XTD: 55.0914
              2theta: 24.9470

;
_diffrn_measurement_device 'Mercury CCD (2x2 bin mode)'
_diffrn_measurement_device_details 'AFC7: Eulerian 3-circle'
_diffrn_measurement_device_type 'Rigaku/MSC Mercury CCD'
_diffrn_measurement_method '\w and \f'
_diffrn_radiation_detector CCD
_diffrn_radiation_monochromator 'Graphite Monochromator'
_diffrn_radiation_source 'Rotating Anode'
_diffrn_radiation_type MoK\a
_diffrn_radiation_wavelength 0.71070
_diffrn_reflns_av_R_equivalents 0.0418
_diffrn_reflns_av_sigmaI/netI 0.0479
_diffrn_reflns_limit_h_max 17
_diffrn_reflns_limit_h_min -17
_diffrn_reflns_limit_k_max 7
_diffrn_reflns_limit_k_min -3
_diffrn_reflns_limit_l_max 29
_diffrn_reflns_limit_l_min -28
_diffrn_reflns_number 12917
_diffrn_reflns_reduction_process 'Lp corrections applied'
_diffrn_reflns_theta_full 27.47
_diffrn_reflns_theta_max 27.47
_diffrn_reflns_theta_min 2.91
_diffrn_source_current 250.0000
_diffrn_source_power 12.5000
_diffrn_source_voltage 50.0000
_exptl_absorpt_coefficient_mu 0.153
_exptl_absorpt_correction_T_max 0.9924
_exptl_absorpt_correction_T_min 0.9627
_exptl_absorpt_correction_type multi-scan
_exptl_absorpt_process_details 'REQAB (Rigaku, 1998)'
_exptl_crystal_colour Colorless
_exptl_crystal_density_diffrn 1.211
_exptl_crystal_density_method 'not measured'
_exptl_crystal_description Platelet
_exptl_crystal_F_000 704
_exptl_crystal_preparation 'mounted on the CryoLoop with Palaton oil and placed in N2 stream at 200(2) K'
_exptl_crystal_size_max 0.25
_exptl_crystal_size_mid 0.15
_exptl_crystal_size_min 0.05
_refine_diff_density_max 0.386
_refine_diff_density_min -0.237
_refine_diff_density_rms 0.046
_refine_ls_extinction_method none
_refine_ls_goodness_of_fit_ref 1.072
_refine_ls_hydrogen_treatment mixed
_refine_ls_matrix_type full
_refine_ls_number_parameters 294
_refine_ls_number_reflns 4105
_refine_ls_number_restraints 0
_refine_ls_restrained_S_all 1.072
_refine_ls_R_factor_all 0.0762
_refine_ls_R_factor_gt 0.0518
_refine_ls_shift/su_max 0.001
_refine_ls_shift/su_mean 0.000
_refine_ls_structure_factor_coef Fsqd
_refine_ls_weighting_details 'calc w=1/[\s^2^(Fo^2^)+(0.0551P)^2^+0.3982P] where P=(Fo^2^+2Fc^2^)/3'
_refine_ls_weighting_scheme calc
_refine_ls_wR_factor_gt 0.1148
_refine_ls_wR_factor_ref 0.1281
_reflns_number_gt 3027
_reflns_number_total 4105
_reflns_threshold_expression >2sigma(I)
_cod_data_source_file c5cc10185a2.cif
_cod_data_source_block KSY-218
_cod_depositor_comments
;
The following automatic conversions were performed:

'_exptl_absorpt_correction_type' value 'Multi-scan' changed to
'multi-scan' according to
/usr/data/users/saulius/crontab/automatic-downloads/rss-feeds/RSC/lib/dictionaries/cif_core.dic
dictionary named 'cif_core.dic' version 2.4.2 from 2011-04-26.

Automatic conversion script
Id: cif_fix_values 4268 2015-11-12 08:31:59Z antanas 

 Adding full bibliography for 7118599--7118607.cif.
;
_cod_original_sg_symbol_H-M P21/n
_cod_database_code 7118602

loop_
_symmetry_equiv_pos_as_xyz
'x, y, z'
'-x+1/2, y+1/2, -z+1/2'
'-x, -y, -z'
'x-1/2, -y-1/2, z-1/2'

loop_
_atom_site_label
_atom_site_type_symbol
_atom_site_fract_x
_atom_site_fract_y
_atom_site_fract_z
_atom_site_U_iso_or_equiv
_atom_site_adp_type
_atom_site_occupancy
_atom_site_symmetry_multiplicity
_atom_site_calc_flag
_atom_site_refinement_flags
P1 P 0.55804(4) 0.39221(9) 0.92421(2) 0.03216(17) Uani 1 1 d .
C1 C 0.59158(13) 0.4181(3) 0.84880(8) 0.0287(4) Uani 1 1 d .
C2 C 0.57033(15) 0.2566(4) 0.80456(9) 0.0327(4) Uani 1 1 d .
H2A H 0.5432(15) 0.114(4) 0.8128(9) 0.035(6) Uiso 1 1 d .
C3 C 0.58889(16) 0.3006(4) 0.74716(9) 0.0363(5) Uani 1 1 d .
H3A H 0.5729(16) 0.192(4) 0.7197(10) 0.040(6) Uiso 1 1 d .
C4 C 0.62996(14) 0.5056(4) 0.73256(9) 0.0347(5) Uani 1 1 d .
C5 C 0.65323(15) 0.6652(4) 0.77702(9) 0.0371(5) Uani 1 1 d .
H5A H 0.6813(16) 0.805(4) 0.7693(9) 0.043(6) Uiso 1 1 d .
C6 C 0.63358(15) 0.6239(4) 0.83428(9) 0.0356(5) Uani 1 1 d .
H6A H 0.6478(17) 0.740(4) 0.8641(10) 0.050(7) Uiso 1 1 d .
C7 C 0.6468(2) 0.5602(6) 0.66991(11) 0.0510(7) Uani 1 1 d .
H7A H 0.590(2) 0.628(5) 0.6488(12) 0.072(9) Uiso 1 1 d .
H7B H 0.656(2) 0.420(5) 0.6467(13) 0.080(9) Uiso 1 1 d .
H7C H 0.703(2) 0.658(5) 0.6696(12) 0.065(8) Uiso 1 1 d .
C8 C 0.67993(15) 0.3789(3) 0.96720(8) 0.0319(4) Uani 1 1 d .
C9 C 0.70869(17) 0.5575(4) 1.00586(9) 0.0371(5) Uani 1 1 d .
H9A H 0.6605(18) 0.676(4) 1.0106(10) 0.053(7) Uiso 1 1 d .
C10 C 0.80083(18) 0.5612(4) 1.03897(10) 0.0426(5) Uani 1 1 d .
H10A H 0.8183(16) 0.682(4) 1.0667(10) 0.045(6) Uiso 1 1 d .
C11 C 0.86697(16) 0.3850(4) 1.03533(9) 0.0408(5) Uani 1 1 d .
C12 C 0.83854(17) 0.2051(4) 0.99657(10) 0.0444(6) Uani 1 1 d .
H12A H 0.8845(17) 0.086(4) 0.9922(10) 0.049(7) Uiso 1 1 d .
C13 C 0.74738(16) 0.2018(4) 0.96313(9) 0.0395(5) Uani 1 1 d .
H13A H 0.7262(17) 0.070(4) 0.9361(10) 0.054(7) Uiso 1 1 d .
C14 C 0.96520(18) 0.3859(5) 1.07279(11) 0.0620(7) Uani 1 1 d .
H14A H 1.0087 0.4938 1.0562 0.093 Uiso 1 1 calc R
H14B H 0.9935 0.2316 1.0735 0.093 Uiso 1 1 calc R
H14C H 0.9575 0.4329 1.1131 0.093 Uiso 1 1 calc R
C15 C 0.51825(16) 0.0971(4) 0.92803(9) 0.0355(5) Uani 1 1 d .
H15A H 0.5634(16) 0.005(4) 0.9527(9) 0.040(6) Uiso 1 1 d .
C16 C 0.43157(15) 0.0009(4) 0.90771(9) 0.0355(5) Uani 1 1 d .
H16A H 0.4216(15) -0.161(4) 0.9175(9) 0.036(6) Uiso 1 1 d .
C17 C 0.34540(14) 0.0920(3) 0.87132(8) 0.0304(4) Uani 1 1 d .
C18 C 0.26086(16) -0.0449(4) 0.86266(9) 0.0353(5) Uani 1 1 d .
H18A H 0.2646(15) -0.191(4) 0.8799(9) 0.037(6) Uiso 1 1 d .
C19 C 0.17603(17) 0.0256(4) 0.82866(10) 0.0387(5) Uani 1 1 d .
H19A H 0.1196(18) -0.072(4) 0.8205(10) 0.053(7) Uiso 1 1 d .
C20 C 0.17161(16) 0.2391(4) 0.80080(9) 0.0360(5) Uani 1 1 d .
C21 C 0.25478(15) 0.3787(4) 0.80967(9) 0.0326(5) Uani 1 1 d .
H21A H 0.2520(16) 0.515(4) 0.7912(10) 0.046(6) Uiso 1 1 d .
C22 C 0.33914(16) 0.3068(3) 0.84351(9) 0.0324(5) Uani 1 1 d .
H22A H 0.3944(16) 0.414(4) 0.8480(9) 0.040(6) Uiso 1 1 d .
N1 N 0.08768(16) 0.3145(5) 0.76606(10) 0.0545(6) Uani 1 1 d .
H1NA H 0.096(2) 0.421(5) 0.7416(13) 0.070(9) Uiso 1 1 d .
H1NB H 0.046(2) 0.204(6) 0.7555(14) 0.087(11) Uiso 1 1 d .

loop_
_atom_site_aniso_label
_atom_site_aniso_U_11
_atom_site_aniso_U_22
_atom_site_aniso_U_33
_atom_site_aniso_U_23
_atom_site_aniso_U_13
_atom_site_aniso_U_12
P1 0.0346(3) 0.0337(3) 0.0286(3) 0.0015(2) 0.0053(2) 0.0033(2)
C1 0.0267(10) 0.0295(10) 0.0294(10) 0.0033(8) 0.0017(8) 0.0015(8)
C2 0.0342(11) 0.0299(11) 0.0333(10) 0.0017(9) 0.0026(9) -0.0019(9)
C3 0.0378(12) 0.0384(12) 0.0315(11) -0.0047(9) 0.0012(9) 0.0005(9)
C4 0.0276(10) 0.0451(12) 0.0311(10) 0.0071(9) 0.0027(8) 0.0062(9)
C5 0.0346(11) 0.0356(12) 0.0417(12) 0.0105(10) 0.0067(9) -0.0038(9)
C6 0.0372(12) 0.0339(12) 0.0351(11) -0.0022(9) 0.0031(9) -0.0041(9)
C7 0.0497(16) 0.0700(19) 0.0341(12) 0.0103(13) 0.0086(12) 0.0001(14)
C8 0.0362(11) 0.0357(11) 0.0240(9) 0.0016(8) 0.0049(8) 0.0022(9)
C9 0.0457(13) 0.0368(12) 0.0288(10) -0.0019(9) 0.0048(9) 0.0032(10)
C10 0.0513(14) 0.0447(14) 0.0306(11) -0.0040(10) 0.0015(10) -0.0088(11)
C11 0.0370(12) 0.0548(15) 0.0301(10) 0.0072(10) 0.0027(9) -0.0070(10)
C12 0.0386(13) 0.0519(15) 0.0433(13) 0.0024(11) 0.0079(10) 0.0079(11)
C13 0.0398(12) 0.0423(13) 0.0362(11) -0.0055(10) 0.0050(10) 0.0032(10)
C14 0.0440(15) 0.088(2) 0.0515(15) 0.0093(14) -0.0052(12) -0.0086(14)
C15 0.0368(12) 0.0383(12) 0.0319(11) 0.0101(9) 0.0060(9) 0.0062(10)
C16 0.0417(12) 0.0306(11) 0.0359(11) 0.0079(9) 0.0117(10) 0.0016(9)
C17 0.0354(11) 0.0289(10) 0.0280(9) 0.0011(8) 0.0087(8) -0.0005(8)
C18 0.0439(13) 0.0289(11) 0.0346(11) 0.0016(9) 0.0101(10) -0.0043(9)
C19 0.0395(12) 0.0370(12) 0.0399(12) -0.0017(10) 0.0067(10) -0.0095(10)
C20 0.0370(11) 0.0392(12) 0.0324(10) -0.0011(9) 0.0062(9) -0.0007(9)
C21 0.0383(12) 0.0304(11) 0.0298(10) 0.0035(9) 0.0074(9) 0.0000(9)
C22 0.0362(11) 0.0291(11) 0.0325(10) 0.0022(8) 0.0072(9) -0.0023(9)
N1 0.0397(12) 0.0606(15) 0.0592(14) 0.0119(12) -0.0077(10) -0.0041(11)

loop_
_atom_type_symbol
_atom_type_description
_atom_type_scat_dispersion_real
_atom_type_scat_dispersion_imag
_atom_type_scat_source
C C 0.0033 0.0016 'International Tables Vol C Tables 4.2.6.8 and 6.1.1.4'
H H 0.0000 0.0000 'International Tables Vol C Tables 4.2.6.8 and 6.1.1.4'
N N 0.0061 0.0033 'International Tables Vol C Tables 4.2.6.8 and 6.1.1.4'
P P 0.1023 0.0942 'International Tables Vol C Tables 4.2.6.8 and 6.1.1.4'

loop_
_geom_angle_atom_site_label_1
_geom_angle_atom_site_label_2
_geom_angle_atom_site_label_3
_geom_angle
C15 P1 C8 101.30(10)
C15 P1 C1 103.74(9)
C8 P1 C1 100.20(8)
C2 C1 C6 117.85(17)
C2 C1 P1 124.76(14)
C6 C1 P1 117.14(15)
C1 C2 C3 120.97(19)
C1 C2 H2A 120.4(12)
C3 C2 H2A 118.6(12)
C4 C3 C2 121.3(2)
C4 C3 H3A 120.9(14)
C2 C3 H3A 117.9(14)
C3 C4 C5 117.86(18)
C3 C4 C7 122.0(2)
C5 C4 C7 120.2(2)
C4 C5 C6 121.2(2)
C4 C5 H5A 120.8(13)
C6 C5 H5A 118.0(14)
C5 C6 C1 120.8(2)
C5 C6 H6A 119.8(14)
C1 C6 H6A 119.4(13)
C4 C7 H7A 110.6(16)
C4 C7 H7B 112.2(16)
H7A C7 H7B 103(2)
C4 C7 H7C 110.9(16)
H7A C7 H7C 111(2)
H7B C7 H7C 109(2)
C9 C8 C13 117.3(2)
C9 C8 P1 118.23(16)
C13 C8 P1 124.43(16)
C8 C9 C10 121.4(2)
C8 C9 H9A 117.5(15)
C10 C9 H9A 121.0(15)
C11 C10 C9 121.2(2)
C11 C10 H10A 118.5(14)
C9 C10 H10A 120.2(14)
C10 C11 C12 117.7(2)
C10 C11 C14 121.0(2)
C12 C11 C14 121.3(2)
C13 C12 C11 121.3(2)
C13 C12 H12A 120.0(15)
C11 C12 H12A 118.7(15)
C12 C13 C8 121.1(2)
C12 C13 H13A 121.2(14)
C8 C13 H13A 117.7(14)
C11 C14 H14A 109.5
C11 C14 H14B 109.5
H14A C14 H14B 109.5
C11 C14 H14C 109.5
H14A C14 H14C 109.5
H14B C14 H14C 109.5
C16 C15 P1 129.79(18)
C16 C15 H15A 116.8(14)
P1 C15 H15A 112.8(14)
C15 C16 C17 131.6(2)
C15 C16 H16A 117.7(13)
C17 C16 H16A 110.6(13)
C22 C17 C18 116.4(2)
C22 C17 C16 125.50(19)
C18 C17 C16 118.11(18)
C19 C18 C17 122.4(2)
C19 C18 H18A 120.3(13)
C17 C18 H18A 117.3(13)
C18 C19 C20 120.3(2)
C18 C19 H19A 122.4(15)
C20 C19 H19A 117.1(15)
N1 C20 C19 121.8(2)
N1 C20 C21 120.3(2)
C19 C20 C21 117.9(2)
C22 C21 C20 121.3(2)
C22 C21 H21A 120.9(15)
C20 C21 H21A 117.7(15)
C21 C22 C17 121.6(2)
C21 C22 H22A 117.0(13)
C17 C22 H22A 121.4(13)
C20 N1 H1NA 116(2)
C20 N1 H1NB 113(2)
H1NA N1 H1NB 120(3)

loop_
_geom_bond_atom_site_label_1
_geom_bond_atom_site_label_2
_geom_bond_distance
P1 C15 1.812(2)
P1 C8 1.831(2)
P1 C1 1.8471(18)
C1 C2 1.383(3)
C1 C6 1.391(3)
C2 C3 1.392(3)
C2 H2A 0.94(2)
C3 C4 1.382(3)
C3 H3A 0.90(2)
C4 C5 1.383(3)
C4 C7 1.513(3)
C5 C6 1.391(3)
C5 H5A 0.93(2)
C6 H6A 0.96(2)
C7 H7A 0.95(3)
C7 H7B 0.99(3)
C7 H7C 0.96(3)
C8 C9 1.388(3)
C8 C13 1.401(3)
C9 C10 1.389(3)
C9 H9A 0.97(2)
C10 C11 1.383(3)
C10 H10A 0.96(2)
C11 C12 1.394(3)
C11 C14 1.502(3)
C12 C13 1.380(3)
C12 H12A 0.95(2)
C13 H13A 1.01(2)
C14 H14A 0.9800
C14 H14B 0.9800
C14 H14C 0.9800
C15 C16 1.345(3)
C15 H15A 0.95(2)
C16 C17 1.456(3)
C16 H16A 0.99(2)
C17 C22 1.402(3)
C17 C18 1.404(3)
C18 C19 1.377(3)
C18 H18A 0.93(2)
C19 C20 1.395(3)
C19 H19A 0.96(2)
C20 N1 1.384(3)
C20 C21 1.398(3)
C21 C22 1.373(3)
C21 H21A 0.90(2)
C22 H22A 0.98(2)
N1 H1NA 0.85(3)
N1 H1NB 0.88(3)

loop_
_geom_torsion_atom_site_label_1
_geom_torsion_atom_site_label_2
_geom_torsion_atom_site_label_3
_geom_torsion_atom_site_label_4
_geom_torsion
C15 P1 C1 C2 11.3(2)
C8 P1 C1 C2 115.76(18)
C15 P1 C1 C6 -174.54(16)
C8 P1 C1 C6 -70.12(17)
C6 C1 C2 C3 -1.1(3)
P1 C1 C2 C3 173.00(16)
C1 C2 C3 C4 0.6(3)
C2 C3 C4 C5 0.8(3)
C2 C3 C4 C7 -177.5(2)
C3 C4 C5 C6 -1.7(3)
C7 C4 C5 C6 176.5(2)
C4 C5 C6 C1 1.3(3)
C2 C1 C6 C5 0.1(3)
P1 C1 C6 C5 -174.41(16)
C15 P1 C8 C9 -138.95(16)
C1 P1 C8 C9 114.67(16)
C15 P1 C8 C13 42.13(18)
C1 P1 C8 C13 -64.25(18)
C13 C8 C9 C10 0.3(3)
P1 C8 C9 C10 -178.66(15)
C8 C9 C10 C11 -1.0(3)
C9 C10 C11 C12 1.0(3)
C9 C10 C11 C14 -177.9(2)
C10 C11 C12 C13 -0.3(3)
C14 C11 C12 C13 178.5(2)
C11 C12 C13 C8 -0.3(3)
C9 C8 C13 C12 0.3(3)
P1 C8 C13 C12 179.24(16)
C8 P1 C15 C16 175.52(19)
C1 P1 C15 C16 -80.9(2)
P1 C15 C16 C17 7.1(3)
C15 C16 C17 C22 7.2(3)
C15 C16 C17 C18 -173.1(2)
C22 C17 C18 C19 0.2(3)
C16 C17 C18 C19 -179.54(18)
C17 C18 C19 C20 0.5(3)
C18 C19 C20 N1 179.6(2)
C18 C19 C20 C21 -1.4(3)
N1 C20 C21 C22 -179.42(19)
C19 C20 C21 C22 1.6(3)
C20 C21 C22 C17 -0.9(3)
C18 C17 C22 C21 0.0(3)
C16 C17 C22 C21 179.69(18)
